data_7024040
loop_
_publ_author_name
'Gomes, Clara S. B.'
'Suresh, D.'
'Gomes, Pedro T.'
'Veiros, Luis F.'
'Duarte, M. Teresa'
'Nunes, Teresa G.'
'Oliveira, M Concei\,c\~ao'

_publ_section_title
;
 Sodium complexes containing 2-iminopyrrolyl ligands: the influence of
 steric hindrance in the formation of coordination polymers.
;
_journal_issue 3
_journal_name_full 'Dalton transactions (Cambridge, England : 2003)'
_journal_page_first 736
_journal_page_last 748
_journal_paper_doi 10.1039/b905948b
_journal_volume 39
_journal_year 2010
_chemical_formula_sum 'C11 H9 N2 Na'
_chemical_formula_weight 192.19
_space_group_IT_number 14
_symmetry_cell_setting monoclinic
_symmetry_Int_Tables_number 14
_symmetry_space_group_name_Hall '-P 2yn'
_symmetry_space_group_name_H-M 'P 1 21/n 1'
_atom_sites_solution_hydrogens geom
_atom_sites_solution_primary direct
_atom_sites_solution_secondary difmap
_audit_creation_method SHELXL-97
_cell_angle_alpha 90.00
_cell_angle_beta 94.439(9)
_cell_angle_gamma 90.00
_cell_formula_units_Z 8
_cell_length_a 10.1739(15)
_cell_length_b 10.0052(14)
_cell_length_c 19.371(3)
_cell_measurement_reflns_used 4182
_cell_measurement_temperature 150(2)
_cell_measurement_theta_max 26.80
_cell_measurement_theta_min 2.29
_cell_volume 1965.9(5)
_computing_cell_refinement 'BRUKER SMART'
_computing_data_collection 'BRUKER SMART'
_computing_data_reduction 'BRUKER SAINT'
_computing_molecular_graphics 'ORTEP and MERCURY'
_computing_publication_material enCIFer
_computing_structure_refinement 'SHELXL-97 (Sheldrick, 1997)'
_computing_structure_solution SIR2004
_diffrn_ambient_temperature 150(2)
_diffrn_measured_fraction_theta_full 0.994
_diffrn_measured_fraction_theta_max 0.994
_diffrn_measurement_device_type 'CCD Area Detector'
_diffrn_measurement_method 'phi and omega scans'
_diffrn_radiation_monochromator graphite
_diffrn_radiation_probe x-ray
_diffrn_radiation_type MoK\a
_diffrn_radiation_wavelength 0.71073
_diffrn_reflns_av_R_equivalents 0.0859
_diffrn_reflns_av_sigmaI/netI 0.0787
_diffrn_reflns_limit_h_max 12
_diffrn_reflns_limit_h_min -12
_diffrn_reflns_limit_k_max 12
_diffrn_reflns_limit_k_min -12
_diffrn_reflns_limit_l_max 24
_diffrn_reflns_limit_l_min -24
_diffrn_reflns_number 21021
_diffrn_reflns_theta_full 26.80
_diffrn_reflns_theta_max 26.80
_diffrn_reflns_theta_min 2.29
_diffrn_source 'fine-focus sealed tube'
_exptl_absorpt_coefficient_mu 0.117
_exptl_absorpt_correction_T_max 0.9965
_exptl_absorpt_correction_T_min 0.9861
_exptl_absorpt_correction_type multi-scan
_exptl_absorpt_process_details 'SADABS (Sheldrick, 1996)'
_exptl_crystal_colour beige
_exptl_crystal_density_diffrn 1.299
_exptl_crystal_density_method 'not measured'
_exptl_crystal_description prism
_exptl_crystal_F_000 800
_exptl_crystal_size_max 0.12
_exptl_crystal_size_mid 0.09
_exptl_crystal_size_min 0.03
_refine_diff_density_max 0.253
_refine_diff_density_min -0.306
_refine_diff_density_rms 0.057
_refine_ls_extinction_method none
_refine_ls_goodness_of_fit_ref 0.949
_refine_ls_hydrogen_treatment constr
_refine_ls_matrix_type full
_refine_ls_number_parameters 253
_refine_ls_number_reflns 4182
_refine_ls_number_restraints 0
_refine_ls_restrained_S_all 0.949
_refine_ls_R_factor_all 0.1179
_refine_ls_R_factor_gt 0.0509
_refine_ls_shift/su_max 0.001
_refine_ls_shift/su_mean 0.000
_refine_ls_structure_factor_coef Fsqd
_refine_ls_weighting_details 'calc w=1/[\s^2^(Fo^2^)+(0.0551P)^2^+0.0000P] where P=(Fo^2^+2Fc^2^)/3'
_refine_ls_weighting_scheme calc
_refine_ls_wR_factor_gt 0.1047
_refine_ls_wR_factor_ref 0.1223
_reflns_number_gt 2321
_reflns_number_total 4182
_reflns_threshold_expression >2sigma(I)
_cod_data_source_file b905948b.txt
_cod_data_source_block Compound_1
_cod_original_sg_symbol_H-M 'P 21/n'
_cod_database_code 7024040

loop_
_symmetry_equiv_pos_as_xyz
'x, y, z'
'-x+1/2, y+1/2, -z+1/2'
'-x, -y, -z'
'x-1/2, -y-1/2, z-1/2'

loop_
_atom_site_label
_atom_site_type_symbol
_atom_site_fract_x
_atom_site_fract_y
_atom_site_fract_z
_atom_site_U_iso_or_equiv
_atom_site_adp_type
_atom_site_occupancy
_atom_site_symmetry_multiplicity
_atom_site_calc_flag
_atom_site_refinement_flags
Na1 Na 0.90989(8) 0.40173(8) 1.02521(5) 0.0278(2) Uani 1 1 d .
Na2 Na 0.90481(9) 0.90138(9) 1.00257(6) 0.0435(3) Uani 1 1 d .
N1 N 0.85293(19) 0.13434(17) 1.01095(10) 0.0259(5) Uani 1 1 d .
N2 N 0.94184(19) 0.06795(18) 0.87896(9) 0.0283(5) Uani 1 1 d .
N3 N 0.86888(19) 0.63713(17) 1.01084(10) 0.0256(5) Uani 1 1 d .
N4 N 1.06517(18) 0.42099(18) 1.12692(9) 0.0263(5) Uani 1 1 d .
C2 C 0.8029(2) 0.1917(2) 0.94956(12) 0.0241(5) Uani 1 1 d .
C3 C 0.6973(2) 0.2762(2) 0.96059(12) 0.0289(6) Uani 1 1 d .
H3 H 0.6480 0.3263 0.9274 0.035 Uiso 1 1 calc R
C4 C 0.6809(2) 0.2706(2) 1.03064(12) 0.0310(6) Uani 1 1 d .
H4 H 0.6181 0.3163 1.0539 0.037 Uiso 1 1 calc R
C5 C 0.7760(2) 0.1835(2) 1.05954(12) 0.0289(6) Uani 1 1 d .
H5 H 0.7860 0.1614 1.1063 0.035 Uiso 1 1 calc R
C6 C 0.8535(2) 0.1589(2) 0.88498(12) 0.0247(5) Uani 1 1 d .
H6 H 0.8214 0.2051 0.8455 0.030 Uiso 1 1 calc R
C7 C 0.9823(2) 0.0452(2) 0.81129(12) 0.0264(5) Uani 1 1 d .
C8 C 1.0102(2) 0.1484(2) 0.76653(12) 0.0283(6) Uani 1 1 d .
H8 H 1.0052 0.2367 0.7811 0.034 Uiso 1 1 calc R
C9 C 1.0453(2) 0.1205(2) 0.70080(12) 0.0326(6) Uani 1 1 d .
H9 H 1.0646 0.1902 0.6714 0.039 Uiso 1 1 calc R
C10 C 1.0521(2) -0.0100(2) 0.67813(12) 0.0335(6) Uani 1 1 d .
H10 H 1.0735 -0.0283 0.6333 0.040 Uiso 1 1 calc R
C11 C 1.0268(2) -0.1131(2) 0.72252(13) 0.0341(6) Uani 1 1 d .
H11 H 1.0321 -0.2012 0.7077 0.041 Uiso 1 1 calc R
C12 C 0.9937(2) -0.0857(2) 0.78898(12) 0.0296(6) Uani 1 1 d .
H12 H 0.9790 -0.1557 0.8190 0.036 Uiso 1 1 calc R
C13 C 0.7901(2) 0.6706(2) 0.95224(12) 0.0245(5) Uani 1 1 d .
C14 C 0.6787(2) 0.7406(2) 0.97009(13) 0.0311(6) Uani 1 1 d .
H14 H 0.6113 0.7743 0.9398 0.037 Uiso 1 1 calc R
C15 C 0.6881(2) 0.7501(2) 1.04167(13) 0.0322(6) Uani 1 1 d .
H15 H 0.6288 0.7914 1.0690 0.039 Uiso 1 1 calc R
C16 C 0.8041(2) 0.6854(2) 1.06435(12) 0.0303(6) Uani 1 1 d .
H16 H 0.8339 0.6761 1.1107 0.036 Uiso 1 1 calc R
C17 C 1.1758(2) 0.3647(2) 1.11568(12) 0.0268(6) Uani 1 1 d .
H17 H 1.2356 0.3464 1.1532 0.032 Uiso 1 1 calc R
C18 C 1.0414(2) 0.4561(2) 1.19582(12) 0.0269(6) Uani 1 1 d .
C19 C 0.9112(2) 0.4515(2) 1.21385(12) 0.0302(6) Uani 1 1 d .
H19 H 0.8444 0.4273 1.1807 0.036 Uiso 1 1 calc R
C20 C 0.8803(3) 0.4825(2) 1.28015(13) 0.0349(6) Uani 1 1 d .
H20 H 0.7933 0.4785 1.2916 0.042 Uiso 1 1 calc R
C21 C 0.9793(3) 0.5198(2) 1.32951(13) 0.0364(6) Uani 1 1 d .
H21 H 0.9595 0.5389 1.3745 0.044 Uiso 1 1 calc R
C22 C 1.1075(3) 0.5282(2) 1.31132(13) 0.0369(6) Uani 1 1 d .
H22 H 1.1738 0.5550 1.3442 0.044 Uiso 1 1 calc R
C23 C 1.1391(2) 0.4974(2) 1.24502(12) 0.0324(6) Uani 1 1 d .
H23 H 1.2258 0.5044 1.2335 0.039 Uiso 1 1 calc R

loop_
_atom_site_aniso_label
_atom_site_aniso_U_11
_atom_site_aniso_U_22
_atom_site_aniso_U_33
_atom_site_aniso_U_23
_atom_site_aniso_U_13
_atom_site_aniso_U_12
Na1 0.0209(5) 0.0266(5) 0.0359(6) 0.0001(4) 0.0029(4) -0.0014(4)
Na2 0.0254(6) 0.0247(5) 0.0806(8) 0.0007(5) 0.0054(5) -0.0028(4)
N1 0.0263(12) 0.0271(11) 0.0247(11) 0.0015(8) 0.0054(9) -0.0016(9)
N2 0.0296(12) 0.0315(11) 0.0240(12) -0.0008(8) 0.0028(9) 0.0041(9)
N3 0.0242(11) 0.0262(11) 0.0269(12) 0.0003(8) 0.0043(9) -0.0009(8)
N4 0.0226(11) 0.0282(11) 0.0280(12) 0.0011(8) 0.0019(9) 0.0005(9)
C2 0.0220(13) 0.0263(12) 0.0240(13) -0.0005(10) 0.0027(10) -0.0025(10)
C3 0.0202(13) 0.0367(14) 0.0296(15) -0.0009(11) 0.0015(11) 0.0018(11)
C4 0.0212(14) 0.0381(14) 0.0351(16) -0.0039(11) 0.0108(11) -0.0008(11)
C5 0.0267(14) 0.0331(13) 0.0279(14) 0.0007(11) 0.0086(11) -0.0069(11)
C6 0.0234(13) 0.0249(12) 0.0257(14) 0.0025(10) 0.0018(10) -0.0027(10)
C7 0.0208(13) 0.0317(13) 0.0262(14) -0.0023(10) -0.0010(10) 0.0035(10)
C8 0.0290(15) 0.0286(13) 0.0274(14) -0.0032(10) 0.0036(11) 0.0040(10)
C9 0.0340(15) 0.0374(15) 0.0270(15) 0.0026(11) 0.0056(12) 0.0017(12)
C10 0.0345(16) 0.0411(15) 0.0252(14) -0.0058(11) 0.0053(11) 0.0053(12)
C11 0.0364(16) 0.0307(14) 0.0354(16) -0.0067(11) 0.0043(12) 0.0061(12)
C12 0.0307(15) 0.0286(13) 0.0299(14) 0.0001(10) 0.0049(11) 0.0039(11)
C13 0.0187(13) 0.0262(12) 0.0289(14) 0.0042(10) 0.0031(11) -0.0033(10)
C14 0.0183(13) 0.0360(14) 0.0394(16) 0.0076(11) 0.0050(11) 0.0018(11)
C15 0.0255(14) 0.0337(14) 0.0392(17) 0.0003(11) 0.0139(12) 0.0008(11)
C16 0.0338(15) 0.0289(13) 0.0285(14) 0.0016(11) 0.0048(12) -0.0022(12)
C17 0.0214(14) 0.0288(13) 0.0301(14) 0.0036(10) 0.0009(11) -0.0040(10)
C18 0.0267(14) 0.0255(12) 0.0288(14) 0.0024(10) 0.0034(11) 0.0038(10)
C19 0.0261(15) 0.0328(13) 0.0316(15) -0.0017(11) 0.0018(11) -0.0008(11)
C20 0.0341(16) 0.0350(14) 0.0369(16) -0.0020(11) 0.0103(13) 0.0040(12)
C21 0.0482(18) 0.0320(14) 0.0293(15) -0.0010(11) 0.0050(13) 0.0100(13)
C22 0.0343(16) 0.0377(15) 0.0366(16) -0.0066(12) -0.0098(12) 0.0085(12)
C23 0.0281(15) 0.0338(14) 0.0347(16) -0.0053(11) -0.0010(12) 0.0057(12)

loop_
_atom_type_symbol
_atom_type_description
_atom_type_scat_dispersion_real
_atom_type_scat_dispersion_imag
_atom_type_scat_source
C C 0.0033 0.0016 'International Tables Vol C Tables 4.2.6.8 and 6.1.1.4'
H H 0.0000 0.0000 'International Tables Vol C Tables 4.2.6.8 and 6.1.1.4'
N N 0.0061 0.0033 'International Tables Vol C Tables 4.2.6.8 and 6.1.1.4'
Na Na 0.0362 0.0249 'International Tables Vol C Tables 4.2.6.8 and 6.1.1.4'

loop_
_geom_angle_atom_site_label_1
_geom_angle_atom_site_label_2
_geom_angle_atom_site_label_3
_geom_angle
_geom_angle_site_symmetry_1
_geom_angle_site_symmetry_3
N3 Na1 N4 96.43(7) . .
N3 Na1 N3 106.18(6) . 3_767
N4 Na1 N3 71.89(7) . 3_767
N3 Na1 C4 109.89(8) . .
N4 Na1 C4 121.19(7) . .
N3 Na1 C4 139.17(7) 3_767 .
N3 Na1 C5 137.62(8) . .
N4 Na1 C5 100.01(7) . .
N3 Na1 C5 116.00(7) 3_767 .
C4 Na1 C5 29.97(7) . .
N3 Na1 C3 105.91(8) . .
N4 Na1 C3 148.36(8) . .
N3 Na1 C3 120.87(7) 3_767 .
C4 Na1 C3 29.60(7) . .
C5 Na1 C3 48.55(7) . .
N3 Na1 C2 129.16(7) . .
N4 Na1 C2 134.39(7) . .
N3 Na1 C2 93.54(7) 3_767 .
C4 Na1 C2 48.35(7) . .
C5 Na1 C2 47.17(7) . .
C3 Na1 C2 29.65(7) . .
N3 Na1 N1 155.38(7) . .
N4 Na1 N1 106.08(7) . .
N3 Na1 N1 90.46(6) 3_767 .
C4 Na1 N1 49.50(7) . .
C5 Na1 N1 29.01(6) . .
C3 Na1 N1 49.47(6) . .
C2 Na1 N1 29.17(6) . .
N3 Na1 Na1 53.64(5) . 3_767
N4 Na1 Na1 80.32(6) . 3_767
N3 Na1 Na1 52.55(5) 3_767 3_767
C4 Na1 Na1 156.30(7) . 3_767
C5 Na1 Na1 168.03(7) . 3_767
C3 Na1 Na1 131.06(7) . 3_767
C2 Na1 Na1 125.01(7) . 3_767
N1 Na1 Na1 139.31(6) . 3_767
N3 Na1 C17 108.39(7) . .
N4 Na1 C17 22.76(6) . .
N3 Na1 C17 50.55(6) 3_767 .
C4 Na1 C17 129.48(7) . .
C5 Na1 C17 101.43(7) . .
C3 Na1 C17 145.59(7) . .
C2 Na1 C17 119.96(7) . .
N1 Na1 C17 96.18(6) . .
Na1 Na1 C17 74.22(5) 3_767 .
N3 Na1 Na2 152.62(6) . 3_767
N4 Na1 Na2 82.78(5) . 3_767
N3 Na1 Na2 47.43(5) 3_767 3_767
C4 Na1 Na2 93.42(6) . 3_767
C5 Na1 Na2 68.70(6) . 3_767
C3 Na1 Na2 87.12(6) . 3_767
C2 Na1 Na2 57.96(5) . 3_767
N1 Na1 Na2 43.94(4) . 3_767
Na1 Na1 Na2 99.60(4) 3_767 3_767
C17 Na1 Na2 63.14(5) . 3_767
N1 Na2 N1 111.50(6) 1_565 3_767
N1 Na2 N3 157.60(8) 1_565 .
N1 Na2 N3 90.31(6) 3_767 .
N1 Na2 N2 86.99(7) 1_565 3_767
N1 Na2 N2 66.31(6) 3_767 3_767
N3 Na2 N2 97.73(7) . 3_767
N1 Na2 C16 130.73(8) 1_565 .
N1 Na2 C16 109.79(7) 3_767 .
N3 Na2 C16 29.23(6) . .
N2 Na2 C16 85.90(7) 3_767 .
N1 Na2 C13 139.06(8) 1_565 .
N1 Na2 C13 103.69(7) 3_767 .
N3 Na2 C13 29.52(6) . .
N2 Na2 C13 127.15(7) 3_767 .
C16 Na2 C13 47.00(7) . .
N1 Na2 Na2 57.90(6) 1_565 3_777
N1 Na2 Na2 53.59(5) 3_767 3_777
N3 Na2 Na2 143.57(7) . 3_777
N2 Na2 Na2 65.72(6) 3_767 3_777
C16 Na2 Na2 150.78(9) . 3_777
C13 Na2 Na2 150.33(8) . 3_777
N1 Na2 C15 108.80(7) 1_565 .
N1 Na2 C15 137.75(7) 3_767 .
N3 Na2 C15 48.81(6) . .
N2 Na2 C15 104.20(8) 3_767 .
C16 Na2 C15 28.92(7) . .
C13 Na2 C15 47.35(7) . .
Na2 Na2 C15 162.32(8) 3_777 .
N1 Na2 C14 112.77(8) 1_565 .
N1 Na2 C14 132.70(7) 3_767 .
N3 Na2 C14 48.77(6) . .
N2 Na2 C14 131.33(7) 3_767 .
C16 Na2 C14 46.99(7) . .
C13 Na2 C14 29.01(6) . .
Na2 Na2 C14 162.23(8) 3_777 .
C15 Na2 C14 28.33(7) . .
N1 Na2 N2 63.31(6) 1_565 1_565
N1 Na2 N2 79.03(6) 3_767 1_565
N3 Na2 N2 129.07(7) . 1_565
N2 Na2 N2 121.54(5) 3_767 1_565
C16 Na2 N2 151.75(8) . 1_565
C13 Na2 N2 105.33(7) . 1_565
Na2 Na2 N2 55.82(5) 3_777 1_565
C15 Na2 N2 131.93(7) . 1_565
C14 Na2 N2 106.92(7) . 1_565
N1 Na2 Na1 160.20(6) 1_565 3_767
N1 Na2 Na1 49.03(5) 3_767 3_767
N3 Na2 Na1 42.17(4) . 3_767
N2 Na2 Na1 87.03(5) 3_767 3_767
C16 Na2 Na1 67.54(6) . 3_767
C13 Na2 Na1 56.89(5) . 3_767
Na2 Na2 Na1 102.53(5) 3_777 3_767
C15 Na2 Na1 90.97(5) . 3_767
C14 Na2 Na1 85.12(5) . 3_767
N2 Na2 Na1 104.46(5) 1_565 3_767
C5 N1 C2 104.59(19) . .
C5 N1 Na2 122.62(15) . 1_545
C2 N1 Na2 114.44(14) . 1_545
C5 N1 Na2 137.81(16) . 3_767
C2 N1 Na2 105.49(13) . 3_767
Na2 N1 Na2 68.50(6) 1_545 3_767
C5 N1 Na1 72.95(12) . .
C2 N1 Na1 75.10(12) . .
Na2 N1 Na1 155.18(9) 1_545 .
Na2 N1 Na1 87.03(6) 3_767 .
C6 N2 C7 116.71(19) . .
C6 N2 Na2 101.80(15) . 3_767
C7 N2 Na2 127.88(15) . 3_767
C6 N2 Na2 100.99(14) . 1_545
C7 N2 Na2 135.89(14) . 1_545
Na2 N2 Na2 58.46(5) 3_767 1_545
C16 N3 C13 104.85(19) . .
C16 N3 Na1 110.46(14) . .
C13 N3 Na1 114.67(14) . .
C16 N3 Na1 141.99(16) . 3_767
C13 N3 Na1 107.04(14) . 3_767
Na1 N3 Na1 73.82(6) . 3_767
C16 N3 Na2 76.79(12) . .
C13 N3 Na2 77.55(12) . .
Na1 N3 Na2 162.11(9) . .
Na1 N3 Na2 90.40(6) 3_767 .
C17 N4 C18 118.7(2) . .
C17 N4 Na1 110.37(16) . .
C18 N4 Na1 129.31(15) . .
N1 C2 C3 110.9(2) . .
N1 C2 C6 121.7(2) . .
C3 C2 C6 127.4(2) . .
N1 C2 Na1 75.73(12) . .
C3 C2 Na1 74.46(13) . .
C6 C2 Na1 119.33(15) . .
C4 C3 C2 106.2(2) . .
C4 C3 Na1 73.70(14) . .
C2 C3 Na1 75.90(13) . .
C4 C3 H3 126.9 . .
C2 C3 H3 126.9 . .
Na1 C3 H3 115.9 . .
C3 C4 C5 106.8(2) . .
C3 C4 Na1 76.70(13) . .
C5 C4 Na1 75.05(13) . .
C3 C4 H4 126.6 . .
C5 C4 H4 126.6 . .
Na1 C4 H4 114.1 . .
N1 C5 C4 111.6(2) . .
N1 C5 Na1 78.04(12) . .
C4 C5 Na1 74.98(13) . .
N1 C5 H5 124.2 . .
C4 C5 H5 124.2 . .
Na1 C5 H5 114.5 . .
N2 C6 C2 122.8(2) . .
N2 C6 H6 118.6 . .
C2 C6 H6 118.6 . .
C12 C7 C8 118.7(2) . .
C12 C7 N2 118.4(2) . .
C8 C7 N2 122.9(2) . .
C9 C8 C7 120.4(2) . .
C9 C8 H8 119.8 . .
C7 C8 H8 119.8 . .
C8 C9 C10 120.5(2) . .
C8 C9 H9 119.7 . .
C10 C9 H9 119.7 . .
C11 C10 C9 119.5(2) . .
C11 C10 H10 120.3 . .
C9 C10 H10 120.3 . .
C10 C11 C12 120.2(2) . .
C10 C11 H11 119.9 . .
C12 C11 H11 119.9 . .
C11 C12 C7 120.6(2) . .
C11 C12 H12 119.7 . .
C7 C12 H12 119.7 . .
N3 C13 C14 110.4(2) . .
N3 C13 C17 122.0(2) . 3_767
C14 C13 C17 127.6(2) . 3_767
N3 C13 Na2 72.93(12) . .
C14 C13 Na2 79.65(14) . .
C17 C13 Na2 114.16(14) 3_767 .
C15 C14 C13 106.7(2) . .
C15 C14 Na2 75.35(14) . .
C13 C14 Na2 71.34(13) . .
C15 C14 H14 126.7 . .
C13 C14 H14 126.7 . .
Na2 C14 H14 118.7 . .
C14 C15 C16 106.1(2) . .
C14 C15 Na2 76.32(13) . .
C16 C15 Na2 70.91(13) . .
C14 C15 H15 127.0 . .
C16 C15 H15 127.0 . .
Na2 C15 H15 117.9 . .
N3 C16 C15 112.0(2) . .
N3 C16 Na2 73.98(12) . .
C15 C16 Na2 80.17(14) . .
N3 C16 H16 124.0 . .
C15 C16 H16 124.0 . .
Na2 C16 H16 113.5 . .
N4 C17 C13 122.6(2) . 3_767
N4 C17 Na1 46.86(12) . .
C13 C17 Na1 76.98(14) 3_767 .
N4 C17 H17 118.7 . .
C13 C17 H17 118.7 3_767 .
Na1 C17 H17 161.2 . .
C23 C18 C19 118.8(2) . .
C23 C18 N4 123.8(2) . .
C19 C18 N4 117.4(2) . .
C20 C19 C18 120.9(2) . .
C20 C19 H19 119.5 . .
C18 C19 H19 119.5 . .
C19 C20 C21 119.8(2) . .
C19 C20 H20 120.1 . .
C21 C20 H20 120.1 . .
C22 C21 C20 119.4(2) . .
C22 C21 H21 120.3 . .
C20 C21 H21 120.3 . .
C21 C22 C23 121.0(2) . .
C21 C22 H22 119.5 . .
C23 C22 H22 119.5 . .
C22 C23 C18 120.0(2) . .
C22 C23 H23 120.0 . .
C18 C23 H23 120.0 . .

loop_
_geom_bond_atom_site_label_1
_geom_bond_atom_site_label_2
_geom_bond_distance
_geom_bond_site_symmetry_2
Na1 N3 2.4043(19) .
Na1 N4 2.436(2) .
Na1 N3 2.439(2) 3_767
Na1 C4 2.683(2) .
Na1 C5 2.684(2) .
Na1 C3 2.721(2) .
Na1 C2 2.739(2) .
Na1 N1 2.747(2) .
Na1 Na1 2.9086(17) 3_767
Na1 C17 3.129(3) .
Na1 Na2 3.6329(13) 3_767
Na2 N1 2.398(2) 1_565
Na2 N1 2.524(2) 3_767
Na2 N3 2.6756(19) .
Na2 N2 2.691(2) 3_767
Na2 C16 2.710(2) .
Na2 C13 2.733(2) .
Na2 Na2 2.7722(19) 3_777
Na2 C15 2.825(2) .
Na2 C14 2.838(3) .
Na2 N2 2.965(2) 1_565
Na2 Na1 3.6329(13) 3_767
N1 C5 1.362(3) .
N1 C2 1.382(3) .
N1 Na2 2.398(2) 1_545
N1 Na2 2.524(2) 3_767
N2 C6 1.291(3) .
N2 C7 1.423(3) .
N2 Na2 2.691(2) 3_767
N2 Na2 2.965(2) 1_545
N3 C16 1.359(3) .
N3 C13 1.379(3) .
N3 Na1 2.439(2) 3_767
N4 C17 1.292(3) .
N4 C18 1.419(3) .
C2 C3 1.397(3) .
C2 C6 1.427(3) .
C3 C4 1.381(3) .
C3 H3 0.9300 .
C4 C5 1.388(3) .
C4 H4 0.9300 .
C5 H5 0.9300 .
C6 H6 0.9300 .
C7 C12 1.386(3) .
C7 C8 1.392(3) .
C8 C9 1.377(3) .
C8 H8 0.9300 .
C9 C10 1.382(3) .
C9 H9 0.9300 .
C10 C11 1.379(3) .
C10 H10 0.9300 .
C11 C12 1.383(3) .
C11 H11 0.9300 .
C12 H12 0.9300 .
C13 C14 1.399(3) .
C13 C17 1.431(3) 3_767
C14 C15 1.386(3) .
C14 H14 0.9300 .
C15 C16 1.387(3) .
C15 H15 0.9300 .
C16 H16 0.9300 .
C17 C13 1.431(3) 3_767
C17 H17 0.9300 .
C18 C23 1.385(3) .
C18 C19 1.397(3) .
C19 C20 1.381(3) .
C19 H19 0.9300 .
C20 C21 1.385(3) .
C20 H20 0.9300 .
C21 C22 1.380(4) .
C21 H21 0.9300 .
C22 C23 1.382(3) .
C22 H22 0.9300 .
C23 H23 0.9300 .

loop_
_geom_torsion_atom_site_label_1
_geom_torsion_atom_site_label_2
_geom_torsion_atom_site_label_3
_geom_torsion_atom_site_label_4
_geom_torsion
_geom_torsion_site_symmetry_1
_geom_torsion_site_symmetry_4
N3 Na1 N1 C5 -73.8(2) . .
N4 Na1 N1 C5 81.55(15) . .
N3 Na1 N1 C5 152.81(14) 3_767 .
C4 Na1 N1 C5 -36.00(14) . .
C3 Na1 N1 C5 -75.27(15) . .
C2 Na1 N1 C5 -110.75(19) . .
Na1 Na1 N1 C5 175.39(14) 3_767 .
C17 Na1 N1 C5 102.47(14) . .
Na2 Na1 N1 C5 142.36(16) 3_767 .
N3 Na1 N1 C2 36.9(2) . .
N4 Na1 N1 C2 -167.71(13) . .
N3 Na1 N1 C2 -96.44(13) 3_767 .
C4 Na1 N1 C2 74.74(14) . .
C5 Na1 N1 C2 110.75(19) . .
C3 Na1 N1 C2 35.48(12) . .
Na1 Na1 N1 C2 -73.86(16) 3_767 .
C17 Na1 N1 C2 -146.78(13) . .
Na2 Na1 N1 C2 -106.89(13) 3_767 .
N3 Na1 N1 Na2 153.33(18) . 1_545
N4 Na1 N1 Na2 -51.3(2) . 1_545
N3 Na1 N1 Na2 20.0(2) 3_767 1_545
C4 Na1 N1 Na2 -168.9(2) . 1_545
C5 Na1 N1 Na2 -132.9(3) . 1_545
C3 Na1 N1 Na2 151.9(2) . 1_545
C2 Na1 N1 Na2 116.4(3) . 1_545
Na1 Na1 N1 Na2 42.5(3) 3_767 1_545
C17 Na1 N1 Na2 -30.4(2) . 1_545
Na2 Na1 N1 Na2 9.50(18) 3_767 1_545
N3 Na1 N1 Na2 143.83(15) . 3_767
N4 Na1 N1 Na2 -60.81(8) . 3_767
N3 Na1 N1 Na2 10.45(7) 3_767 3_767
C4 Na1 N1 Na2 -178.36(11) . 3_767
C5 Na1 N1 Na2 -142.36(16) . 3_767
C3 Na1 N1 Na2 142.37(10) . 3_767
C2 Na1 N1 Na2 106.89(13) . 3_767
Na1 Na1 N1 Na2 33.03(11) 3_767 3_767
C17 Na1 N1 Na2 -39.89(7) . 3_767
N4 Na1 N3 C16 -67.16(17) . .
N3 Na1 N3 C16 -140.12(18) 3_767 .
C4 Na1 N3 C16 59.35(17) . .
C5 Na1 N3 C16 45.4(2) . .
C3 Na1 N3 C16 90.22(16) . .
C2 Na1 N3 C16 111.26(16) . .
N1 Na1 N3 C16 89.1(2) . .
Na1 Na1 N3 C16 -140.12(18) 3_767 .
C17 Na1 N3 C16 -87.04(17) . .
Na2 Na1 N3 C16 -153.87(14) 3_767 .
N4 Na1 N3 C13 174.65(15) . .
N3 Na1 N3 C13 101.69(16) 3_767 .
C4 Na1 N3 C13 -58.85(17) . .
C5 Na1 N3 C13 -72.83(19) . .
C3 Na1 N3 C13 -27.98(17) . .
C2 Na1 N3 C13 -6.93(19) . .
N1 Na1 N3 C13 -29.1(3) . .
Na1 Na1 N3 C13 101.69(16) 3_767 .
C17 Na1 N3 C13 154.76(14) . .
Na2 Na1 N3 C13 87.9(2) 3_767 .
N4 Na1 N3 Na1 72.96(7) . 3_767
N3 Na1 N3 Na1 0.0 3_767 3_767
C4 Na1 N3 Na1 -160.53(8) . 3_767
C5 Na1 N3 Na1 -174.52(11) . 3_767
C3 Na1 N3 Na1 -129.66(7) . 3_767
C2 Na1 N3 Na1 -108.62(9) . 3_767
N1 Na1 N3 Na1 -130.81(16) . 3_767
C17 Na1 N3 Na1 53.08(7) . 3_767
Na2 Na1 N3 Na1 -13.76(14) 3_767 3_767
N4 Na1 N3 Na2 44.1(3) . .
N3 Na1 N3 Na2 -28.9(3) 3_767 .
C4 Na1 N3 Na2 170.6(3) . .
C5 Na1 N3 Na2 156.6(2) . .
C3 Na1 N3 Na2 -158.6(3) . .
C2 Na1 N3 Na2 -137.5(3) . .
N1 Na1 N3 Na2 -159.7(2) . .
Na1 Na1 N3 Na2 -28.9(3) 3_767 .
C17 Na1 N3 Na2 24.2(3) . .
Na2 Na1 N3 Na2 -42.7(4) 3_767 .
N1 Na2 N3 C16 -33.9(3) 1_565 .
N1 Na2 N3 C16 133.15(15) 3_767 .
N2 Na2 N3 C16 67.03(14) 3_767 .
C13 Na2 N3 C16 -108.75(19) . .
Na2 Na2 N3 C16 126.03(17) 3_777 .
C15 Na2 N3 C16 -35.11(14) . .
C14 Na2 N3 C16 -73.07(14) . .
N2 Na2 N3 C16 -150.78(14) 1_565 .
Na1 Na2 N3 C16 143.87(16) 3_767 .
N1 Na2 N3 C13 74.8(2) 1_565 .
N1 Na2 N3 C13 -118.09(13) 3_767 .
N2 Na2 N3 C13 175.78(13) 3_767 .
C16 Na2 N3 C13 108.75(19) . .
Na2 Na2 N3 C13 -125.21(16) 3_777 .
C15 Na2 N3 C13 73.64(14) . .
C14 Na2 N3 C13 35.68(12) . .
N2 Na2 N3 C13 -42.03(15) 1_565 .
Na1 Na2 N3 C13 -107.38(14) 3_767 .
N1 Na2 N3 Na1 -150.2(2) 1_565 .
N1 Na2 N3 Na1 16.9(3) 3_767 .
N2 Na2 N3 Na1 -49.2(3) 3_767 .
C16 Na2 N3 Na1 -116.2(3) . .
C13 Na2 N3 Na1 135.0(3) . .
Na2 Na2 N3 Na1 9.8(4) 3_777 .
C15 Na2 N3 Na1 -151.3(3) . .
C14 Na2 N3 Na1 170.7(3) . .
N2 Na2 N3 Na1 93.0(3) 1_565 .
Na1 Na2 N3 Na1 27.7(3) 3_767 .
N1 Na2 N3 Na1 -177.81(19) 1_565 3_767
N1 Na2 N3 Na1 -10.72(7) 3_767 3_767
N2 Na2 N3 Na1 -76.84(7) 3_767 3_767
C16 Na2 N3 Na1 -143.87(16) . 3_767
C13 Na2 N3 Na1 107.38(13) . 3_767
Na2 Na2 N3 Na1 -17.84(15) 3_777 3_767
C15 Na2 N3 Na1 -178.98(11) . 3_767
C14 Na2 N3 Na1 143.06(10) . 3_767
N2 Na2 N3 Na1 65.35(10) 1_565 3_767
N3 Na1 N4 C17 -123.49(15) . .
N3 Na1 N4 C17 -18.53(14) 3_767 .
C4 Na1 N4 C17 118.58(16) . .
C5 Na1 N4 C17 95.72(16) . .
C3 Na1 N4 C17 101.36(19) . .
C2 Na1 N4 C17 58.22(19) . .
N1 Na1 N4 C17 66.57(16) . .
Na1 Na1 N4 C17 -72.14(15) 3_767 .
Na2 Na1 N4 C17 28.94(15) 3_767 .
N3 Na1 N4 C18 71.38(18) . .
N3 Na1 N4 C18 176.35(19) 3_767 .
C4 Na1 N4 C18 -46.5(2) . .
C5 Na1 N4 C18 -69.40(18) . .
C3 Na1 N4 C18 -63.8(2) . .
C2 Na1 N4 C18 -106.90(18) . .
N1 Na1 N4 C18 -98.55(18) . .
Na1 Na1 N4 C18 122.74(18) 3_767 .
C17 Na1 N4 C18 -165.1(3) . .
Na2 Na1 N4 C18 -136.18(17) 3_767 .
C5 N1 C2 C3 0.6(2) . .
Na2 N1 C2 C3 137.53(16) 1_545 .
Na2 N1 C2 C3 -149.43(16) 3_767 .
Na1 N1 C2 C3 -66.86(17) . .
C5 N1 C2 C6 -176.6(2) . .
Na2 N1 C2 C6 -39.7(3) 1_545 .
Na2 N1 C2 C6 33.3(2) 3_767 .
Na1 N1 C2 C6 115.9(2) . .
C5 N1 C2 Na1 67.49(14) . .
Na2 N1 C2 Na1 -155.61(11) 1_545 .
Na2 N1 C2 Na1 -82.57(8) 3_767 .
N3 Na1 C2 N1 -161.17(12) . .
N4 Na1 C2 N1 16.64(17) . .
N3 Na1 C2 N1 84.59(13) 3_767 .
C4 Na1 C2 N1 -79.06(13) . .
C5 Na1 C2 N1 -38.20(12) . .
C3 Na1 C2 N1 -116.90(19) . .
Na1 Na1 C2 N1 130.12(12) 3_767 .
C17 Na1 C2 N1 38.95(14) . .
Na2 Na1 C2 N1 51.55(11) 3_767 .
N3 Na1 C2 C3 -44.27(17) . .
N4 Na1 C2 C3 133.53(14) . .
N3 Na1 C2 C3 -158.51(14) 3_767 .
C4 Na1 C2 C3 37.84(13) . .
C5 Na1 C2 C3 78.70(15) . .
N1 Na1 C2 C3 116.90(19) . .
Na1 Na1 C2 C3 -112.98(14) 3_767 .
C17 Na1 C2 C3 155.85(13) . .
Na2 Na1 C2 C3 168.45(15) 3_767 .
N3 Na1 C2 C6 80.2(2) . .
N4 Na1 C2 C6 -101.98(19) . .
N3 Na1 C2 C6 -34.02(18) 3_767 .
C4 Na1 C2 C6 162.3(2) . .
C5 Na1 C2 C6 -156.8(2) . .
C3 Na1 C2 C6 124.5(2) . .
N1 Na1 C2 C6 -118.6(2) . .
Na1 Na1 C2 C6 11.5(2) 3_767 .
C17 Na1 C2 C6 -79.67(19) . .
Na2 Na1 C2 C6 -67.06(17) 3_767 .
N1 C2 C3 C4 -0.4(3) . .
C6 C2 C3 C4 176.7(2) . .
Na1 C2 C3 C4 -68.02(16) . .
N1 C2 C3 Na1 67.67(16) . .
C6 C2 C3 Na1 -115.3(2) . .
N3 Na1 C3 C4 -102.37(14) . .
N4 Na1 C3 C4 30.9(2) . .
N3 Na1 C3 C4 137.09(14) 3_767 .
C5 Na1 C3 C4 38.26(13) . .
C2 Na1 C3 C4 111.9(2) . .
N1 Na1 C3 C4 77.00(14) . .
Na1 Na1 C3 C4 -157.67(13) 3_767 .
C17 Na1 C3 C4 73.02(18) . .
Na2 Na1 C3 C4 102.10(13) 3_767 .
N3 Na1 C3 C2 145.75(13) . .
N4 Na1 C3 C2 -81.03(19) . .
N3 Na1 C3 C2 25.21(16) 3_767 .
C4 Na1 C3 C2 -111.9(2) . .
C5 Na1 C3 C2 -73.62(15) . .
N1 Na1 C3 C2 -34.88(12) . .
Na1 Na1 C3 C2 90.45(15) 3_767 .
C17 Na1 C3 C2 -38.9(2) . .
Na2 Na1 C3 C2 -9.78(13) 3_767 .
C2 C3 C4 C5 -0.1(3) . .
Na1 C3 C4 C5 -69.64(16) . .
C2 C3 C4 Na1 69.56(16) . .
N3 Na1 C4 C3 87.33(14) . .
N4 Na1 C4 C3 -161.67(13) . .
N3 Na1 C4 C3 -63.35(18) 3_767 .
C5 Na1 C4 C3 -111.7(2) . .
C2 Na1 C4 C3 -37.90(13) . .
N1 Na1 C4 C3 -76.91(14) . .
Na1 Na1 C4 C3 45.4(2) 3_767 .
C17 Na1 C4 C3 -135.55(13) . .
Na2 Na1 C4 C3 -78.04(13) 3_767 .
N3 Na1 C4 C5 -160.96(14) . .
N4 Na1 C4 C5 -49.97(16) . .
N3 Na1 C4 C5 48.35(19) 3_767 .
C3 Na1 C4 C5 111.7(2) . .
C2 Na1 C4 C5 73.80(15) . .
N1 Na1 C4 C5 34.80(12) . .
Na1 Na1 C4 C5 157.15(17) 3_767 .
C17 Na1 C4 C5 -23.85(17) . .
Na2 Na1 C4 C5 33.66(14) 3_767 .
C2 N1 C5 C4 -0.7(3) . .
Na2 N1 C5 C4 -133.07(17) 1_545 .
Na2 N1 C5 C4 133.6(2) 3_767 .
Na1 N1 C5 C4 68.36(17) . .
C2 N1 C5 Na1 -69.04(14) . .
Na2 N1 C5 Na1 158.57(14) 1_545 .
Na2 N1 C5 Na1 65.23(19) 3_767 .
C3 C4 C5 N1 0.5(3) . .
Na1 C4 C5 N1 -70.31(17) . .
C3 C4 C5 Na1 70.79(16) . .
N3 Na1 C5 N1 143.59(14) . .
N4 Na1 C5 N1 -105.18(14) . .
N3 Na1 C5 N1 -30.56(16) 3_767 .
C4 Na1 C5 N1 116.5(2) . .
C3 Na1 C5 N1 78.76(14) . .
C2 Na1 C5 N1 38.43(12) . .
Na1 Na1 C5 N1 -14.6(4) 3_767 .
C17 Na1 C5 N1 -82.05(14) . .
Na2 Na1 C5 N1 -27.05(12) 3_767 .
N3 Na1 C5 C4 27.07(19) . .
N4 Na1 C5 C4 138.30(14) . .
N3 Na1 C5 C4 -147.07(14) 3_767 .
C3 Na1 C5 C4 -37.76(13) . .
C2 Na1 C5 C4 -78.08(15) . .
N1 Na1 C5 C4 -116.5(2) . .
Na1 Na1 C5 C4 -131.2(4) 3_767 .
C17 Na1 C5 C4 161.43(14) . .
Na2 Na1 C5 C4 -143.57(15) 3_767 .
C7 N2 C6 C2 179.5(2) . .
Na2 N2 C6 C2 -36.7(2) 3_767 .
Na2 N2 C6 C2 23.1(2) 1_545 .
N1 C2 C6 N2 4.9(3) . .
C3 C2 C6 N2 -171.8(2) . .
Na1 C2 C6 N2 95.7(2) . .
C6 N2 C7 C12 -135.0(2) . .
Na2 N2 C7 C12 92.0(2) 3_767 .
Na2 N2 C7 C12 10.6(3) 1_545 .
C6 N2 C7 C8 44.6(3) . .
Na2 N2 C7 C8 -88.3(2) 3_767 .
Na2 N2 C7 C8 -169.71(17) 1_545 .
C12 C7 C8 C9 1.6(3) . .
N2 C7 C8 C9 -178.1(2) . .
C7 C8 C9 C10 0.6(4) . .
C8 C9 C10 C11 -1.7(4) . .
C9 C10 C11 C12 0.6(4) . .
C10 C11 C12 C7 1.6(4) . .
C8 C7 C12 C11 -2.7(4) . .
N2 C7 C12 C11 177.0(2) . .
C16 N3 C13 C14 0.8(2) . .
Na1 N3 C13 C14 122.16(17) . .
Na1 N3 C13 C14 -158.21(15) 3_767 .
Na2 N3 C13 C14 -71.66(17) . .
C16 N3 C13 C17 -179.3(2) . 3_767
Na1 N3 C13 C17 -57.9(2) . 3_767
Na1 N3 C13 C17 21.7(2) 3_767 3_767
Na2 N3 C13 C17 108.2(2) . 3_767
C16 N3 C13 Na2 72.50(14) . .
Na1 N3 C13 Na2 -166.18(11) . .
Na1 N3 C13 Na2 -86.55(8) 3_767 .
N1 Na2 C13 N3 -145.87(14) 1_565 .
N1 Na2 C13 N3 65.22(13) 3_767 .
N2 Na2 C13 N3 -5.25(16) 3_767 .
C16 Na2 C13 N3 -39.22(12) . .
Na2 Na2 C13 N3 101.47(18) 3_777 .
C15 Na2 C13 N3 -79.02(13) . .
C14 Na2 C13 N3 -115.25(19) . .
N2 Na2 C13 N3 147.39(12) 1_565 .
Na1 Na2 C13 N3 49.89(11) 3_767 .
N1 Na2 C13 C14 -30.61(19) 1_565 .
N1 Na2 C13 C14 -179.52(14) 3_767 .
N3 Na2 C13 C14 115.25(19) . .
N2 Na2 C13 C14 110.00(15) 3_767 .
C16 Na2 C13 C14 76.03(15) . .
Na2 Na2 C13 C14 -143.28(17) 3_777 .
C15 Na2 C13 C14 36.23(13) . .
N2 Na2 C13 C14 -97.36(14) 1_565 .
Na1 Na2 C13 C14 165.15(16) 3_767 .
N1 Na2 C13 C17 96.06(19) 1_565 3_767
N1 Na2 C13 C17 -52.85(18) 3_767 3_767
N3 Na2 C13 C17 -118.1(2) . 3_767
N2 Na2 C13 C17 -123.32(17) 3_767 3_767
C16 Na2 C13 C17 -157.3(2) . 3_767
Na2 Na2 C13 C17 -16.6(3) 3_777 3_767
C15 Na2 C13 C17 162.9(2) . 3_767
C14 Na2 C13 C17 126.7(2) . 3_767
N2 Na2 C13 C17 29.32(18) 1_565 3_767
Na1 Na2 C13 C17 -68.18(16) 3_767 3_767
N3 C13 C14 C15 -0.4(3) . .
C17 C13 C14 C15 179.7(2) 3_767 .
Na2 C13 C14 C15 -67.69(16) . .
N3 C13 C14 Na2 67.28(16) . .
C17 C13 C14 Na2 -112.6(2) 3_767 .
N1 Na2 C14 C15 -87.58(15) 1_565 .
N1 Na2 C14 C15 114.27(15) 3_767 .
N3 Na2 C14 C15 77.30(14) . .
N2 Na2 C14 C15 19.48(17) 3_767 .
C16 Na2 C14 C15 37.60(13) . .
C13 Na2 C14 C15 113.6(2) . .
Na2 Na2 C14 C15 -142.2(2) 3_777 .
N2 Na2 C14 C15 -155.15(13) 1_565 .
Na1 Na2 C14 C15 101.19(13) 3_767 .
N1 Na2 C14 C13 158.78(14) 1_565 .
N1 Na2 C14 C13 0.63(18) 3_767 .
N3 Na2 C14 C13 -36.33(13) . .
N2 Na2 C14 C13 -94.16(15) 3_767 .
C16 Na2 C14 C13 -76.04(15) . .
Na2 Na2 C14 C13 104.1(3) 3_777 .
C15 Na2 C14 C13 -113.6(2) . .
N2 Na2 C14 C13 91.21(14) 1_565 .
Na1 Na2 C14 C13 -12.45(13) 3_767 .
C13 C14 C15 C16 -0.2(3) . .
Na2 C14 C15 C16 -65.15(16) . .
C13 C14 C15 Na2 64.95(16) . .
N1 Na2 C15 C14 103.31(14) 1_565 .
N1 Na2 C15 C14 -94.77(16) 3_767 .
N3 Na2 C15 C14 -77.16(14) . .
N2 Na2 C15 C14 -165.03(13) 3_767 .
C16 Na2 C15 C14 -112.7(2) . .
C13 Na2 C15 C14 -37.16(13) . .
Na2 Na2 C15 C14 142.0(3) 3_777 .
N2 Na2 C15 C14 32.70(17) 1_565 .
Na1 Na2 C15 C14 -77.84(13) 3_767 .
N1 Na2 C15 C16 -144.02(15) 1_565 .
N1 Na2 C15 C16 17.9(2) 3_767 .
N3 Na2 C15 C16 35.51(13) . .
N2 Na2 C15 C16 -52.36(15) 3_767 .
C13 Na2 C15 C16 75.51(15) . .
Na2 Na2 C15 C16 -105.3(3) 3_777 .
C14 Na2 C15 C16 112.7(2) . .
N2 Na2 C15 C16 145.38(14) 1_565 .
Na1 Na2 C15 C16 34.83(14) 3_767 .
C13 N3 C16 C15 -1.0(3) . .
Na1 N3 C16 C15 -125.03(17) . .
Na1 N3 C16 C15 145.3(2) 3_767 .
Na2 N3 C16 C15 72.08(18) . .
C13 N3 C16 Na2 -73.06(14) . .
Na1 N3 C16 Na2 162.89(11) . .
Na1 N3 C16 Na2 73.2(2) 3_767 .
C14 C15 C16 N3 0.8(3) . .
Na2 C15 C16 N3 -68.15(16) . .
C14 C15 C16 Na2 68.90(16) . .
N1 Na2 C16 N3 163.70(13) 1_565 .
N1 Na2 C16 N3 -50.84(15) 3_767 .
N2 Na2 C16 N3 -113.84(14) 3_767 .
C13 Na2 C16 N3 39.64(12) . .
Na2 Na2 C16 N3 -100.40(19) 3_777 .
C15 Na2 C16 N3 116.5(2) . .
C14 Na2 C16 N3 79.70(14) . .
N2 Na2 C16 N3 53.2(2) 1_565 .
Na1 Na2 C16 N3 -25.36(12) 3_767 .
N1 Na2 C16 C15 47.22(19) 1_565 .
N1 Na2 C16 C15 -167.31(14) 3_767 .
N3 Na2 C16 C15 -116.5(2) . .
N2 Na2 C16 C15 129.68(15) 3_767 .
C13 Na2 C16 C15 -76.84(16) . .
Na2 Na2 C16 C15 143.12(17) 3_777 .
C14 Na2 C16 C15 -36.78(13) . .
N2 Na2 C16 C15 -63.3(2) 1_565 .
Na1 Na2 C16 C15 -141.84(16) 3_767 .
C18 N4 C17 C13 -178.11(19) . 3_767
Na1 N4 C17 C13 15.0(3) . 3_767
C18 N4 C17 Na1 166.9(2) . .
N3 Na1 C17 N4 60.85(16) . .
N3 Na1 C17 N4 156.98(18) 3_767 .
C4 Na1 C17 N4 -76.74(17) . .
C5 Na1 C17 N4 -88.64(16) . .
C3 Na1 C17 N4 -114.49(18) . .
C2 Na1 C17 N4 -135.47(15) . .
N1 Na1 C17 N4 -117.52(15) . .
Na1 Na1 C17 N4 102.84(15) 3_767 .
Na2 Na1 C17 N4 -147.44(16) 3_767 .
N3 Na1 C17 C13 -106.24(13) . 3_767
N4 Na1 C17 C13 -167.1(2) . 3_767
N3 Na1 C17 C13 -10.11(11) 3_767 3_767
C4 Na1 C17 C13 116.17(13) . 3_767
C5 Na1 C17 C13 104.28(13) . 3_767
C3 Na1 C17 C13 78.43(17) . 3_767
C2 Na1 C17 C13 57.44(14) . 3_767
N1 Na1 C17 C13 75.39(12) . 3_767
Na1 Na1 C17 C13 -64.25(12) 3_767 3_767
Na2 Na1 C17 C13 45.47(11) 3_767 3_767
C17 N4 C18 C23 33.4(3) . .
Na1 N4 C18 C23 -162.56(17) . .
C17 N4 C18 C19 -148.3(2) . .
Na1 N4 C18 C19 15.8(3) . .
C23 C18 C19 C20 -2.4(3) . .
N4 C18 C19 C20 179.1(2) . .
C18 C19 C20 C21 0.5(3) . .
C19 C20 C21 C22 1.4(4) . .
C20 C21 C22 C23 -1.3(4) . .
C21 C22 C23 C18 -0.6(4) . .
C19 C18 C23 C22 2.5(3) . .
N4 C18 C23 C22 -179.2(2) . .
